data_4032194
loop_
_publ_author_name
'Sayyad, Masthanvali'
'Wani, Imtiyaz Ahmad'
'Babu, Raja'
'Nanaji, Yerramsetti'
'Ghorai, Manas K.'

_publ_section_title
;
 A Synthetic Route to Chiral 1,4-Disubstituted Tetrahydro-\b-Carbolines
 via Domino Ring-Opening Cyclization of Activated Aziridines with
 2-Vinylindoles.
;
_journal_issue 5
_journal_name_full 'The Journal of organic chemistry'
_journal_page_first 2364
_journal_page_last 2374
_journal_paper_doi 10.1021/acs.joc.6b02719
_journal_volume 82
_journal_year 2017
_chemical_formula_moiety 'C29 H30 N2 O4 S'
_chemical_formula_sum 'C29 H30 N2 O4 S'
_chemical_formula_weight 502.61
_chemical_name_systematic
;
 ?
;
_space_group_IT_number 14
_symmetry_cell_setting monoclinic
_symmetry_space_group_name_Hall '-P 2yn'
_symmetry_space_group_name_H-M 'P 1 21/n 1'
_atom_sites_solution_hydrogens geom
_atom_sites_solution_primary direct
_atom_sites_solution_secondary difmap
_audit_creation_method SHELXL-97
_cell_angle_alpha 90.00
_cell_angle_beta 110.754(2)
_cell_angle_gamma 90.00
_cell_formula_units_Z 4
_cell_length_a 15.4759(9)
_cell_length_b 9.5223(5)
_cell_length_c 18.2158(9)
_cell_measurement_reflns_used 3582
_cell_measurement_temperature 100(2)
_cell_measurement_theta_max 28.3
_cell_measurement_theta_min 2.6
_cell_volume 2510.2(2)
_computing_cell_refinement 'Bruker SMART'
_computing_data_collection 'Bruker SMART APEX'
_computing_data_reduction 'Bruker SAINT PLUS'
_computing_molecular_graphics 'Ortep-3 for Windows (Farrugia, 1997)'
_computing_publication_material 'WinGX publication routines (Farrugia, 1999)'
_computing_structure_refinement 'SHELXL-97 (Sheldrick, 1997)'
_computing_structure_solution 'SIR97(Altomare, et. al. 1999)'
_diffrn_ambient_temperature 100(2)
_diffrn_measured_fraction_theta_full 0.997
_diffrn_measured_fraction_theta_max 0.997
_diffrn_measurement_device_type 'CCD area detector'
_diffrn_measurement_method 'phi and omega scans'
_diffrn_radiation_monochromator graphite
_diffrn_radiation_source 'fine-focus sealed tube'
_diffrn_radiation_type MoK\a
_diffrn_radiation_wavelength 0.71073
_diffrn_reflns_av_R_equivalents 0.1039
_diffrn_reflns_av_sigmaI/netI 0.1248
_diffrn_reflns_limit_h_max 20
_diffrn_reflns_limit_h_min -20
_diffrn_reflns_limit_k_max 12
_diffrn_reflns_limit_k_min -12
_diffrn_reflns_limit_l_max 24
_diffrn_reflns_limit_l_min -24
_diffrn_reflns_number 24887
_diffrn_reflns_theta_full 28.33
_diffrn_reflns_theta_max 28.33
_diffrn_reflns_theta_min 2.61
_exptl_absorpt_coefficient_mu 0.168
_exptl_absorpt_correction_T_max 0.983
_exptl_absorpt_correction_T_min 0.980
_exptl_absorpt_correction_type empirical
_exptl_absorpt_process_details SADABS
_exptl_crystal_colour white
_exptl_crystal_density_diffrn 1.330
_exptl_crystal_density_method 'not measured'
_exptl_crystal_description block
_exptl_crystal_F_000 1064
_exptl_crystal_size_max 0.20
_exptl_crystal_size_mid 0.10
_exptl_crystal_size_min 0.10
_refine_diff_density_max 0.340
_refine_diff_density_min -0.532
_refine_diff_density_rms 0.084
_refine_ls_extinction_method none
_refine_ls_goodness_of_fit_ref 1.033
_refine_ls_hydrogen_treatment mixed
_refine_ls_matrix_type full
_refine_ls_number_parameters 344
_refine_ls_number_reflns 6250
_refine_ls_number_restraints 0
_refine_ls_restrained_S_all 1.033
_refine_ls_R_factor_all 0.1394
_refine_ls_R_factor_gt 0.0648
_refine_ls_shift/su_max 0.001
_refine_ls_shift/su_mean 0.000
_refine_ls_structure_factor_coef Fsqd
_refine_ls_weighting_details 'calc w=1/[\s^2^(Fo^2^)+(0.0648P)^2^+0.0000P] where P=(Fo^2^+2Fc^2^)/3'
_refine_ls_weighting_scheme calc
_refine_ls_wR_factor_gt 0.1226
_refine_ls_wR_factor_ref 0.1480
_reflns_number_gt 3582
_reflns_number_total 6250
_reflns_threshold_expression >2sigma(I)
_cod_data_source_file jo6b02719_si_002.cif
_cod_data_source_block 4decd_0m
_cod_depositor_comments
;
The following automatic conversions were performed:

'_symmetry_cell_setting' value 'Monoclinic' changed to 'monoclinic'
according to
/home/data/users/saulius/crontab/automatic-downloads/rss-feeds/ACS/lib/dictionaries/cif_core.dic
dictionary named 'cif_core.dic' version 2.4.2 from 2011-04-26.

Automatic conversion script
Id: cif_fix_values 4973 2017-02-22 13:04:09Z antanas 

 Adding full bibliography for 4032193--4032194.cif.
;
_cod_original_sg_symbol_H-M p21/n
_cod_database_code 4032194

loop_
_symmetry_equiv_pos_as_xyz
'x, y, z'
'-x+1/2, y+1/2, -z+1/2'
'-x, -y, -z'
'x-1/2, -y-1/2, z-1/2'

loop_
_atom_site_label
_atom_site_type_symbol
_atom_site_fract_x
_atom_site_fract_y
_atom_site_fract_z
_atom_site_U_iso_or_equiv
_atom_site_adp_type
_atom_site_occupancy
_atom_site_symmetry_multiplicity
_atom_site_calc_flag
_atom_site_refinement_flags
S1 S 0.44061(5) 0.12852(7) 0.82436(4) 0.01678(18) Uani 1 1 d .
O2 O 0.52538(12) 0.08821(19) 0.88440(9) 0.0218(5) Uani 1 1 d .
O1 O 0.35920(12) 0.15408(18) 0.84260(10) 0.0213(4) Uani 1 1 d .
O3 O 0.39898(12) 0.54019(19) 0.87590(10) 0.0234(5) Uani 1 1 d .
O4 O 0.53176(12) 0.58087(18) 0.85482(10) 0.0197(4) Uani 1 1 d .
N2 N 0.46237(14) 0.2760(2) 0.78753(12) 0.0145(5) Uani 1 1 d .
N1 N 0.28602(14) 0.3020(2) 0.58998(11) 0.0144(5) Uani 1 1 d .
C14 C 0.39647(17) 0.2095(3) 0.54958(14) 0.0134(6) Uani 1 1 d .
C10 C 0.53570(17) 0.2317(3) 0.68389(14) 0.0145(6) Uani 1 1 d .
C4 C 0.41254(17) 0.0005(3) 0.74983(15) 0.0167(6) Uani 1 1 d .
C24 C 0.76933(18) 0.3095(3) 0.66831(15) 0.0221(7) Uani 1 1 d .
H24 H 0.8274 0.2680 0.6831 0.027 Uiso 1 1 calc R
C8 C 0.38302(18) 0.3548(3) 0.73331(15) 0.0143(6) Uani 1 1 d .
C5 C 0.32285(17) -0.0092(3) 0.69706(14) 0.0181(6) Uani 1 1 d .
H5 H 0.2765 0.0464 0.7033 0.022 Uiso 1 1 calc R
C11 C 0.43874(17) 0.2558(3) 0.62918(14) 0.0133(6) Uani 1 1 d .
C20 C 0.61102(17) 0.3020(3) 0.66127(14) 0.0138(6) Uani 1 1 d .
C12 C 0.36982(17) 0.3089(3) 0.65108(14) 0.0140(6) Uani 1 1 d .
C21 C 0.59627(18) 0.4307(3) 0.62369(15) 0.0199(6) Uani 1 1 d .
H21 H 0.5380 0.4719 0.6082 0.024 Uiso 1 1 calc R
C18 C 0.27170(18) 0.1319(3) 0.40322(15) 0.0200(6) Uani 1 1 d .
H18 H 0.2311 0.1035 0.3543 0.024 Uiso 1 1 calc R
C22 C 0.66751(18) 0.4989(3) 0.60902(15) 0.0220(6) Uani 1 1 d .
H22 H 0.6569 0.5858 0.5840 0.026 Uiso 1 1 calc R
C9 C 0.54657(18) 0.2827(3) 0.76698(15) 0.0162(6) Uani 1 1 d .
C15 C 0.30057(17) 0.2377(3) 0.52735(14) 0.0139(6) Uani 1 1 d .
C19 C 0.42899(17) 0.1447(3) 0.49578(15) 0.0167(6) Uani 1 1 d .
H19 H 0.4918 0.1280 0.5084 0.020 Uiso 1 1 calc R
C27 C 0.44207(18) 0.5463(3) 0.83252(15) 0.0180(6) Uani 1 1 d .
C26 C 0.40306(18) 0.5129(3) 0.74599(14) 0.0183(6) Uani 1 1 d .
H26A H 0.4469 0.5407 0.7216 0.022 Uiso 1 1 calc R
H26B H 0.3465 0.5655 0.7214 0.022 Uiso 1 1 calc R
C3 C 0.48162(18) -0.0833(3) 0.74136(15) 0.0186(6) Uani 1 1 d .
H3 H 0.5416 -0.0783 0.7776 0.022 Uiso 1 1 calc R
C23 C 0.75411(18) 0.4387(3) 0.63128(15) 0.0226(6) Uani 1 1 d .
H23 H 0.8019 0.4847 0.6214 0.027 Uiso 1 1 calc R
C2 C 0.46027(19) -0.1745(3) 0.67827(16) 0.0211(6) Uani 1 1 d .
H2 H 0.5066 -0.2302 0.6722 0.025 Uiso 1 1 calc R
C16 C 0.23764(18) 0.1988(3) 0.45437(14) 0.0175(6) Uani 1 1 d .
H16 H 0.1749 0.2172 0.4406 0.021 Uiso 1 1 calc R
C17 C 0.36665(18) 0.1058(3) 0.42381(15) 0.0199(6) Uani 1 1 d .
H17 H 0.3878 0.0613 0.3880 0.024 Uiso 1 1 calc R
C25 C 0.69819(17) 0.2420(3) 0.68335(14) 0.0189(6) Uani 1 1 d .
H25 H 0.7090 0.1554 0.7086 0.023 Uiso 1 1 calc R
C28 C 0.58049(18) 0.6055(3) 0.93866(14) 0.0225(7) Uani 1 1 d .
H28A H 0.6459 0.5872 0.9515 0.027 Uiso 1 1 calc R
H28B H 0.5575 0.5410 0.9687 0.027 Uiso 1 1 calc R
C1 C 0.37105(19) -0.1846(3) 0.62391(15) 0.0217(6) Uani 1 1 d .
C29 C 0.56753(19) 0.7530(3) 0.96081(16) 0.0282(7) Uani 1 1 d .
H29A H 0.5883 0.8170 0.9299 0.042 Uiso 1 1 calc R
H29B H 0.6027 0.7674 1.0154 0.042 Uiso 1 1 calc R
H29C H 0.5033 0.7693 0.9514 0.042 Uiso 1 1 calc R
C6 C 0.30281(19) -0.1022(3) 0.63493(15) 0.0219(6) Uani 1 1 d .
H6 H 0.2424 -0.1097 0.5999 0.026 Uiso 1 1 calc R
C13 C 0.19692(16) 0.3477(3) 0.59038(15) 0.0195(6) Uani 1 1 d .
H13A H 0.1607 0.3834 0.5395 0.029 Uiso 1 1 calc R
H13B H 0.2056 0.4202 0.6289 0.029 Uiso 1 1 calc R
H13C H 0.1655 0.2696 0.6030 0.029 Uiso 1 1 calc R
C7 C 0.3481(2) -0.2831(3) 0.55531(17) 0.0336(8) Uani 1 1 d .
H7A H 0.2979 -0.3430 0.5546 0.050 Uiso 1 1 calc R
H7B H 0.4012 -0.3394 0.5599 0.050 Uiso 1 1 calc R
H7C H 0.3305 -0.2299 0.5075 0.050 Uiso 1 1 calc R
H568 H 0.5966(16) 0.232(2) 0.8060(14) 0.009(6) Uiso 1 1 d .
H567 H 0.5654(17) 0.385(3) 0.7719(14) 0.022(7) Uiso 1 1 d .
H788 H 0.5490(15) 0.132(3) 0.6868(13) 0.009(6) Uiso 1 1 d .
H899 H 0.3304(15) 0.331(2) 0.7452(12) 0.004(6) Uiso 1 1 d .

loop_
_atom_site_aniso_label
_atom_site_aniso_U_11
_atom_site_aniso_U_22
_atom_site_aniso_U_33
_atom_site_aniso_U_23
_atom_site_aniso_U_13
_atom_site_aniso_U_12
S1 0.0188(4) 0.0173(4) 0.0137(3) 0.0017(3) 0.0051(3) -0.0017(3)
O2 0.0239(11) 0.0229(11) 0.0136(10) 0.0032(8) 0.0005(8) -0.0011(8)
O1 0.0258(11) 0.0221(11) 0.0212(10) 0.0000(8) 0.0146(9) -0.0033(8)
O3 0.0226(11) 0.0270(11) 0.0218(10) -0.0053(9) 0.0095(9) -0.0036(9)
O4 0.0200(10) 0.0223(10) 0.0155(9) -0.0043(8) 0.0046(8) -0.0022(8)
N2 0.0139(11) 0.0146(12) 0.0140(11) 0.0003(9) 0.0036(9) -0.0019(9)
N1 0.0118(11) 0.0170(12) 0.0145(11) 0.0001(9) 0.0048(9) 0.0001(9)
C14 0.0149(13) 0.0106(13) 0.0125(13) 0.0004(11) 0.0020(11) -0.0008(11)
C10 0.0120(13) 0.0134(14) 0.0173(14) -0.0005(12) 0.0039(11) 0.0011(11)
C4 0.0180(14) 0.0148(14) 0.0172(14) 0.0039(11) 0.0060(12) -0.0031(11)
C24 0.0116(14) 0.0269(16) 0.0254(16) -0.0024(13) 0.0034(12) -0.0016(12)
C8 0.0127(13) 0.0125(14) 0.0174(14) 0.0008(11) 0.0049(11) -0.0016(11)
C5 0.0156(14) 0.0182(15) 0.0206(15) 0.0024(12) 0.0064(12) 0.0002(11)
C11 0.0135(13) 0.0121(13) 0.0141(13) 0.0000(11) 0.0046(11) -0.0048(11)
C20 0.0128(13) 0.0164(14) 0.0107(13) -0.0054(11) 0.0022(11) -0.0033(11)
C12 0.0126(13) 0.0138(13) 0.0137(14) 0.0009(11) 0.0024(11) -0.0031(11)
C21 0.0175(14) 0.0223(15) 0.0211(14) 0.0012(13) 0.0082(12) 0.0009(12)
C18 0.0206(15) 0.0229(15) 0.0134(14) -0.0017(12) 0.0020(12) -0.0010(12)
C22 0.0257(16) 0.0185(15) 0.0209(15) 0.0021(12) 0.0071(13) -0.0021(12)
C9 0.0117(14) 0.0202(16) 0.0152(14) -0.0007(12) 0.0028(11) -0.0026(12)
C15 0.0163(14) 0.0116(13) 0.0127(13) 0.0018(11) 0.0040(11) -0.0007(11)
C19 0.0132(13) 0.0175(14) 0.0194(14) 0.0016(12) 0.0058(12) 0.0017(11)
C27 0.0187(15) 0.0133(14) 0.0207(15) -0.0014(12) 0.0056(12) 0.0005(12)
C26 0.0215(15) 0.0163(14) 0.0149(14) 0.0013(12) 0.0037(12) 0.0013(12)
C3 0.0164(14) 0.0187(14) 0.0184(14) 0.0012(12) 0.0032(12) -0.0029(12)
C23 0.0194(15) 0.0255(16) 0.0243(15) -0.0041(13) 0.0095(13) -0.0088(13)
C2 0.0245(16) 0.0152(14) 0.0276(16) 0.0011(13) 0.0143(13) 0.0006(12)
C16 0.0121(13) 0.0189(14) 0.0187(14) 0.0042(12) 0.0021(11) 0.0008(11)
C17 0.0228(15) 0.0202(15) 0.0185(14) -0.0030(12) 0.0097(12) 0.0032(12)
C25 0.0187(15) 0.0176(14) 0.0171(14) -0.0006(12) 0.0024(12) -0.0012(12)
C28 0.0192(15) 0.0297(17) 0.0152(14) -0.0005(13) 0.0020(12) 0.0012(13)
C1 0.0267(16) 0.0189(15) 0.0172(15) 0.0021(12) 0.0052(13) -0.0057(13)
C29 0.0248(16) 0.0325(18) 0.0245(16) -0.0075(14) 0.0054(13) 0.0032(14)
C6 0.0174(15) 0.0231(16) 0.0206(15) 0.0010(13) 0.0011(12) -0.0044(12)
C13 0.0124(14) 0.0252(16) 0.0192(14) -0.0005(12) 0.0036(12) 0.0024(12)
C7 0.0409(19) 0.0299(18) 0.0268(17) -0.0055(14) 0.0082(15) -0.0026(15)

loop_
_atom_type_symbol
_atom_type_description
_atom_type_scat_dispersion_real
_atom_type_scat_dispersion_imag
_atom_type_scat_source
C C 0.0033 0.0016 'International Tables Vol C Tables 4.2.6.8 and 6.1.1.4'
H H 0.0000 0.0000 'International Tables Vol C Tables 4.2.6.8 and 6.1.1.4'
N N 0.0061 0.0033 'International Tables Vol C Tables 4.2.6.8 and 6.1.1.4'
O O 0.0106 0.0060 'International Tables Vol C Tables 4.2.6.8 and 6.1.1.4'
S S 0.1246 0.1234 'International Tables Vol C Tables 4.2.6.8 and 6.1.1.4'

loop_
_geom_angle_atom_site_label_1
_geom_angle_atom_site_label_2
_geom_angle_atom_site_label_3
_geom_angle
O2 S1 O1 120.77(11)
O2 S1 N2 106.05(11)
O1 S1 N2 105.90(11)
O2 S1 C4 108.20(11)
O1 S1 C4 107.42(11)
N2 S1 C4 107.91(11)
C27 O4 C28 116.8(2)
C8 N2 C9 114.0(2)
C8 N2 S1 117.69(16)
C9 N2 S1 117.83(17)
C12 N1 C15 107.8(2)
C12 N1 C13 127.3(2)
C15 N1 C13 124.8(2)
C19 C14 C15 119.0(2)
C19 C14 C11 134.3(2)
C15 C14 C11 106.7(2)
C11 C10 C20 115.8(2)
C11 C10 C9 109.9(2)
C20 C10 C9 107.4(2)
C3 C4 C5 120.5(2)
C3 C4 S1 119.7(2)
C5 C4 S1 119.6(2)
C23 C24 C25 120.0(3)
N2 C8 C12 107.8(2)
N2 C8 C26 108.7(2)
C12 C8 C26 112.5(2)
C6 C5 C4 119.3(2)
C12 C11 C14 106.7(2)
C12 C11 C10 124.5(2)
C14 C11 C10 128.1(2)
C21 C20 C25 118.8(2)
C21 C20 C10 121.0(2)
C25 C20 C10 120.0(2)
C11 C12 N1 110.9(2)
C11 C12 C8 123.8(2)
N1 C12 C8 125.1(2)
C20 C21 C22 120.5(2)
C16 C18 C17 121.0(2)
C23 C22 C21 120.3(3)
N2 C9 C10 115.8(2)
N1 C15 C16 130.0(2)
N1 C15 C14 108.0(2)
C16 C15 C14 122.0(2)
C17 C19 C14 118.9(2)
O3 C27 O4 124.6(2)
O3 C27 C26 124.5(2)
O4 C27 C26 110.9(2)
C27 C26 C8 110.4(2)
C2 C3 C4 119.2(2)
C22 C23 C24 119.5(2)
C3 C2 C1 121.3(3)
C18 C16 C15 117.6(2)
C19 C17 C18 121.4(2)
C24 C25 C20 120.8(2)
O4 C28 C29 111.3(2)
C6 C1 C2 118.3(2)
C6 C1 C7 120.4(3)
C2 C1 C7 121.3(3)
C5 C6 C1 121.3(3)

loop_
_geom_bond_atom_site_label_1
_geom_bond_atom_site_label_2
_geom_bond_distance
S1 O2 1.4310(17)
S1 O1 1.4330(18)
S1 N2 1.642(2)
S1 C4 1.761(3)
O3 C27 1.202(3)
O4 C27 1.342(3)
O4 C28 1.463(3)
N2 C8 1.479(3)
N2 C9 1.479(3)
N1 C12 1.379(3)
N1 C15 1.382(3)
N1 C13 1.448(3)
C14 C19 1.394(3)
C14 C15 1.419(3)
C14 C11 1.433(3)
C10 C11 1.496(3)
C10 C20 1.522(3)
C10 C9 1.541(3)
C4 C3 1.386(3)
C4 C5 1.383(3)
C24 C23 1.382(4)
C24 C25 1.384(4)
C8 C12 1.503(3)
C8 C26 1.538(3)
C5 C6 1.384(4)
C11 C12 1.362(3)
C20 C21 1.383(3)
C20 C25 1.387(3)
C21 C22 1.385(3)
C18 C16 1.378(3)
C18 C17 1.404(3)
C22 C23 1.380(3)
C15 C16 1.391(3)
C19 C17 1.375(3)
C27 C26 1.509(3)
C3 C2 1.384(4)
C2 C1 1.388(4)
C28 C29 1.494(4)
C1 C6 1.386(4)
C1 C7 1.501(4)
